data_7116626
loop_
_publ_author_name
'Surendar Karwasara'
'Dhirendra Yadav'
'Chandan Kumar Jha'
'Gopalan Rajaraman'
'Selvarajan Nagendran'

_publ_section_title
;
 Single-step conversion of silathiogermylene to germaacid anhydrides:
 unusual reactivity
;
_journal_name_full Chem.Commun.
_journal_page_first 4310
_journal_paper_doi 10.1039/C5cc00169B
_journal_volume 51
_journal_year 2015
_chemical_formula_moiety 'C30 H46 Ge2 N4 Se3'
_chemical_formula_sum 'C30 H46 Ge2 N4 Se3'
_chemical_formula_weight 844.81
_chemical_name_systematic
; 
 ? 
;
_chemical_properties_physical Moisture-sensitive
_space_group_IT_number 14
_symmetry_cell_setting monoclinic
_symmetry_space_group_name_Hall '-P 2ybc'
_symmetry_space_group_name_H-M 'P 1 21/c 1'
_atom_sites_solution_hydrogens geom
_atom_sites_solution_primary direct
_atom_sites_solution_secondary difmap
_audit_creation_method SHELXL-97
_audit_update_record
;
2014-10-08 deposited with the CCDC.
2015-02-02 downloaded from the CCDC.
;
_cell_angle_alpha 90.00
_cell_angle_beta 106.354(3)
_cell_angle_gamma 90.00
_cell_formula_units_Z 4
_cell_length_a 16.736(3)
_cell_length_b 11.336(2)
_cell_length_c 18.978(3)
_cell_measurement_reflns_used 6084
_cell_measurement_temperature 100(2)
_cell_measurement_theta_max 25.000
_cell_measurement_theta_min 1.27
_cell_volume 3454.8(10)
_computing_cell_refinement 'Bruker SMART'
_computing_data_collection 'Bruker SMART'
_computing_data_reduction 'Bruker SAINT'
_computing_molecular_graphics 'Bruker SHELXTL'
_computing_publication_material 'Bruker SHELXTL'
_computing_structure_refinement 'SHELXL-97 (Sheldrick, 1997)'
_computing_structure_solution 'SHELXS-97 (Sheldrick, 1990)'
_diffrn_ambient_temperature 100(2)
_diffrn_measured_fraction_theta_full 0.997
_diffrn_measured_fraction_theta_max 0.997
_diffrn_measurement_device_type 'CCD area detector'
_diffrn_measurement_method 'phi and omega scans'
_diffrn_radiation_monochromator graphite
_diffrn_radiation_source 'fine-focus sealed tube'
_diffrn_radiation_type MoK\a
_diffrn_radiation_wavelength 0.71073
_diffrn_reflns_av_R_equivalents 0.0461
_diffrn_reflns_av_sigmaI/netI 0.0495
_diffrn_reflns_limit_h_max 19
_diffrn_reflns_limit_h_min -10
_diffrn_reflns_limit_k_max 13
_diffrn_reflns_limit_k_min -13
_diffrn_reflns_limit_l_max 22
_diffrn_reflns_limit_l_min -22
_diffrn_reflns_number 17739
_diffrn_reflns_theta_full 25.00
_diffrn_reflns_theta_max 25.00
_diffrn_reflns_theta_min 1.27
_exptl_absorpt_coefficient_mu 4.511
_exptl_absorpt_correction_T_max 0.301
_exptl_absorpt_correction_T_min 0.136
_exptl_absorpt_correction_type multi-scan
_exptl_absorpt_process_details '(SADABS; Bruker, 2000)'
_exptl_crystal_colour yellow
_exptl_crystal_density_diffrn 1.565
_exptl_crystal_density_method 'not measured'
_exptl_crystal_description block
_exptl_crystal_F_000 1626.6
_exptl_crystal_recrystallization_method 'cooling saturated solution'
_exptl_crystal_size_max 0.461
_exptl_crystal_size_mid 0.387
_exptl_crystal_size_min 0.266
_refine_diff_density_max 0.973
_refine_diff_density_min -0.763
_refine_diff_density_rms 0.155
_refine_ls_extinction_method none
_refine_ls_goodness_of_fit_ref 1.088
_refine_ls_hydrogen_treatment constr
_refine_ls_matrix_type full
_refine_ls_number_parameters 361
_refine_ls_number_reflns 6068
_refine_ls_number_restraints 0
_refine_ls_restrained_S_all 1.088
_refine_ls_R_factor_all 0.0545
_refine_ls_R_factor_gt 0.0419
_refine_ls_shift/su_max 0.000
_refine_ls_shift/su_mean 0.000
_refine_ls_structure_factor_coef Fsqd
_refine_ls_weighting_details 'calc w=1/[\s^2^(Fo^2^)+(0.0766P)^2^+2.5113P] where P=(Fo^2^+2Fc^2^)/3'
_refine_ls_weighting_scheme calc
_refine_ls_wR_factor_gt 0.1169
_refine_ls_wR_factor_ref 0.1329
_reflns_number_gt 4972
_reflns_number_total 6084
_reflns_threshold_expression >2sigma(I)
_cod_data_source_file c5cc00169b2.cif
_cod_data_source_block 3
_cod_original_sg_symbol_H-M 'P 21/c'
_cod_database_code 7116626

loop_
_symmetry_equiv_pos_as_xyz
'x, y, z'
'-x, y+1/2, -z+1/2'
'-x, -y, -z'
'x, -y-1/2, z-1/2'

loop_
_atom_site_label
_atom_site_type_symbol
_atom_site_fract_x
_atom_site_fract_y
_atom_site_fract_z
_atom_site_U_iso_or_equiv
_atom_site_adp_type
_atom_site_occupancy
_atom_site_symmetry_multiplicity
_atom_site_calc_flag
_atom_site_refinement_flags
Ge2 Ge 0.18502(3) 0.32023(4) 0.27971(3) 0.01864(15) Uani 1 1 d .
Ge1 Ge 0.35340(3) 0.21125(4) 0.43005(3) 0.01864(15) Uani 1 1 d .
Se1 Se 0.27427(4) 0.08330(5) 0.46641(3) 0.03325(18) Uani 1 1 d .
Se2 Se 0.13576(4) 0.42340(5) 0.35582(3) 0.03575(18) Uani 1 1 d .
Se3 Se 0.32450(6) 0.27888(8) 0.31183(5) 0.0265(3) Uani 0.607(2) 1 d P
N2 N 0.4010(3) 0.3365(4) 0.4948(2) 0.0202(9) Uani 1 1 d .
N3 N 0.1206(3) 0.1896(3) 0.2348(2) 0.0202(9) Uani 1 1 d .
C7 C 0.4827(3) 0.3248(4) 0.5269(3) 0.0224(11) Uani 1 1 d .
N4 N 0.1736(2) 0.3701(3) 0.1820(2) 0.0191(9) Uani 1 1 d .
N1 N 0.4655(3) 0.1639(3) 0.4455(2) 0.0192(9) Uani 1 1 d .
C17 C 0.0206(3) 0.1329(4) 0.1218(3) 0.0265(12) Uani 1 1 d .
H17 H -0.0026 0.0853 0.1508 0.032 Uiso 1 1 calc R
C22 C 0.1244(3) 0.2988(4) 0.1301(3) 0.0200(11) Uani 1 1 d .
C16 C 0.0876(3) 0.2021(4) 0.1613(3) 0.0209(11) Uani 1 1 d .
C1 C 0.5213(3) 0.2273(4) 0.4968(3) 0.0220(11) Uani 1 1 d .
C6 C 0.5244(3) 0.3989(5) 0.5844(3) 0.0275(12) Uani 1 1 d .
H6 H 0.4904 0.4550 0.5973 0.033 Uiso 1 1 calc R
C2 C 0.6055(3) 0.2026(5) 0.5158(3) 0.0284(12) Uani 1 1 d .
H2 H 0.6199 0.1445 0.4870 0.034 Uiso 1 1 calc R
C20 C 0.0680(4) 0.2564(5) -0.0063(3) 0.0318(13) Uani 1 1 d .
H20 H 0.0778 0.2768 -0.0506 0.038 Uiso 1 1 calc R
C21 C 0.1170(3) 0.3128(5) 0.0546(3) 0.0255(12) Uani 1 1 d .
H21 H 0.1516 0.3705 0.0443 0.031 Uiso 1 1 calc R
C19 C 0.0067(4) 0.1744(5) -0.0109(3) 0.0346(14) Uani 1 1 d .
H19 H -0.0222 0.1503 -0.0581 0.042 Uiso 1 1 calc R
C18 C -0.0176(3) 0.1228(5) 0.0460(3) 0.0322(13) Uani 1 1 d .
H18 H -0.0651 0.0759 0.0324 0.039 Uiso 1 1 calc R
C4 C 0.6751(4) 0.3391(5) 0.6197(3) 0.0362(14) Uani 1 1 d .
H4 H 0.7266 0.3582 0.6518 0.043 Uiso 1 1 calc R
C5 C 0.6085(4) 0.4043(5) 0.6264(3) 0.0355(14) Uani 1 1 d .
H5 H 0.6206 0.4598 0.6640 0.043 Uiso 1 1 calc R
C3 C 0.6747(4) 0.2492(5) 0.5711(3) 0.0372(14) Uani 1 1 d .
H3 H 0.7259 0.2142 0.5748 0.045 Uiso 1 1 calc R
C9 C 0.3484(3) 0.4312(4) 0.5088(3) 0.0245(12) Uani 1 1 d .
H9A H 0.3132 0.4591 0.4621 0.029 Uiso 1 1 calc R
H9B H 0.3840 0.4962 0.5318 0.029 Uiso 1 1 calc R
C8 C 0.4847(3) 0.0530(4) 0.4135(3) 0.0242(11) Uani 1 1 d .
H8A H 0.4433 -0.0055 0.4159 0.029 Uiso 1 1 calc R
H8B H 0.5384 0.0245 0.4429 0.029 Uiso 1 1 calc R
C23 C 0.0955(3) 0.0967(4) 0.2767(3) 0.0269(12) Uani 1 1 d .
H23A H 0.0355 0.0999 0.2673 0.032 Uiso 1 1 calc R
H23B H 0.1200 0.1127 0.3286 0.032 Uiso 1 1 calc R
C24 C 0.2162(3) 0.4720(4) 0.1624(3) 0.0228(11) Uani 1 1 d .
H24A H 0.2463 0.4468 0.1282 0.027 Uiso 1 1 calc R
H24B H 0.2569 0.5005 0.2063 0.027 Uiso 1 1 calc R
C11 C 0.2927(3) 0.3982(5) 0.5574(3) 0.0274(12) Uani 1 1 d .
H11 H 0.2542 0.3364 0.5324 0.033 Uiso 1 1 calc R
C25 C 0.1197(4) -0.0283(5) 0.2607(3) 0.0320(13) Uani 1 1 d .
H25 H 0.0885 -0.0488 0.2103 0.038 Uiso 1 1 calc R
C26 C 0.1581(4) 0.5747(4) 0.1277(3) 0.0291(12) Uani 1 1 d .
H26 H 0.1127 0.5442 0.0872 0.035 Uiso 1 1 calc R
C10 C 0.4870(4) 0.0643(5) 0.3331(3) 0.0384(15) Uani 1 1 d .
H10 H 0.4320 0.0899 0.3032 0.046 Uiso 1 1 calc R
C28 C 0.2123(4) -0.0396(5) 0.2676(3) 0.0386(15) Uani 1 1 d .
H28A H 0.2440 -0.0161 0.3160 0.058 Uiso 1 1 calc R
H28B H 0.2263 0.0103 0.2319 0.058 Uiso 1 1 calc R
H28C H 0.2251 -0.1200 0.2592 0.058 Uiso 1 1 calc R
C27 C 0.0933(4) -0.1124(5) 0.3132(4) 0.0441(16) Uani 1 1 d .
H27A H 0.1254 -0.0962 0.3627 0.066 Uiso 1 1 calc R
H27B H 0.1025 -0.1924 0.3009 0.066 Uiso 1 1 calc R
H27C H 0.0352 -0.1011 0.3088 0.066 Uiso 1 1 calc R
C15 C 0.2422(4) 0.5053(6) 0.5647(4) 0.0445(16) Uani 1 1 d .
H15A H 0.2077 0.4870 0.5960 0.067 Uiso 1 1 calc R
H15B H 0.2077 0.5280 0.5171 0.067 Uiso 1 1 calc R
H15C H 0.2790 0.5690 0.5857 0.067 Uiso 1 1 calc R
C14 C 0.3412(4) 0.3518(6) 0.6315(3) 0.0476(18) Uani 1 1 d .
H14A H 0.3718 0.4152 0.6605 0.071 Uiso 1 1 calc R
H14B H 0.3792 0.2920 0.6253 0.071 Uiso 1 1 calc R
H14C H 0.3034 0.3188 0.6560 0.071 Uiso 1 1 calc R
C29 C 0.1215(5) 0.6309(6) 0.1841(4) 0.0531(19) Uani 1 1 d .
H29A H 0.1082 0.5707 0.2145 0.080 Uiso 1 1 calc R
H29B H 0.0719 0.6734 0.1595 0.080 Uiso 1 1 calc R
H29C H 0.1613 0.6844 0.2141 0.080 Uiso 1 1 calc R
C30 C 0.2079(5) 0.6656(6) 0.0975(5) 0.063(2) Uani 1 1 d .
H30A H 0.1702 0.7171 0.0638 0.095 Uiso 1 1 calc R
H30B H 0.2424 0.6254 0.0725 0.095 Uiso 1 1 calc R
H30C H 0.2422 0.7110 0.1373 0.095 Uiso 1 1 calc R
C12 C 0.5044(6) -0.0579(7) 0.3072(4) 0.078(3) Uani 1 1 d .
H12A H 0.5042 -0.0541 0.2566 0.117 Uiso 1 1 calc R
H12B H 0.4621 -0.1118 0.3122 0.117 Uiso 1 1 calc R
H12C H 0.5578 -0.0848 0.3364 0.117 Uiso 1 1 calc R
C13 C 0.5505(5) 0.1536(7) 0.3250(4) 0.066(2) Uani 1 1 d .
H13A H 0.5493 0.2205 0.3558 0.099 Uiso 1 1 calc R
H13B H 0.5377 0.1787 0.2748 0.099 Uiso 1 1 calc R
H13C H 0.6049 0.1187 0.3395 0.099 Uiso 1 1 calc R

loop_
_atom_site_aniso_label
_atom_site_aniso_U_11
_atom_site_aniso_U_22
_atom_site_aniso_U_33
_atom_site_aniso_U_23
_atom_site_aniso_U_13
_atom_site_aniso_U_12
Ge2 0.0185(3) 0.0181(3) 0.0181(3) -0.0013(2) 0.0032(2) 0.0005(2)
Ge1 0.0189(3) 0.0192(3) 0.0165(3) -0.0010(2) 0.0030(2) 0.0008(2)
Se1 0.0329(4) 0.0328(3) 0.0355(3) 0.0004(2) 0.0120(3) -0.0009(2)
Se2 0.0355(4) 0.0411(4) 0.0303(3) -0.0044(2) 0.0088(3) 0.0096(3)
Se3 0.0246(6) 0.0297(6) 0.0225(5) 0.0003(3) 0.0021(4) 0.0039(4)
N2 0.020(2) 0.025(2) 0.013(2) -0.0017(16) 0.0005(18) 0.0003(18)
N3 0.017(2) 0.022(2) 0.019(2) 0.0004(17) 0.0012(18) -0.0026(17)
C7 0.028(3) 0.019(3) 0.019(3) 0.007(2) 0.005(2) -0.004(2)
N4 0.017(2) 0.020(2) 0.019(2) 0.0017(17) 0.0023(18) -0.0027(17)
N1 0.017(2) 0.022(2) 0.017(2) -0.0023(17) 0.0019(17) 0.0010(17)
C17 0.020(3) 0.025(3) 0.033(3) 0.003(2) 0.006(2) -0.004(2)
C22 0.019(3) 0.021(3) 0.022(3) -0.001(2) 0.008(2) 0.002(2)
C16 0.022(3) 0.017(2) 0.024(3) -0.001(2) 0.007(2) 0.004(2)
C1 0.027(3) 0.019(3) 0.018(2) 0.007(2) 0.004(2) 0.001(2)
C6 0.028(3) 0.024(3) 0.026(3) -0.002(2) 0.000(2) -0.004(2)
C2 0.023(3) 0.028(3) 0.030(3) 0.002(2) -0.001(2) 0.002(2)
C20 0.043(4) 0.031(3) 0.024(3) -0.005(2) 0.014(3) 0.002(3)
C21 0.025(3) 0.026(3) 0.026(3) 0.004(2) 0.009(2) 0.001(2)
C19 0.034(3) 0.038(3) 0.022(3) -0.007(2) -0.008(3) 0.001(3)
C18 0.022(3) 0.028(3) 0.038(3) -0.003(3) -0.005(3) -0.003(2)
C4 0.026(3) 0.040(3) 0.031(3) 0.008(3) -0.011(3) -0.009(3)
C5 0.043(4) 0.028(3) 0.028(3) -0.002(2) -0.002(3) -0.013(3)
C3 0.020(3) 0.035(3) 0.048(4) 0.010(3) -0.003(3) 0.001(3)
C9 0.033(3) 0.022(3) 0.016(2) 0.000(2) 0.003(2) 0.003(2)
C8 0.021(3) 0.022(3) 0.027(3) -0.001(2) 0.003(2) 0.002(2)
C23 0.028(3) 0.027(3) 0.024(3) 0.002(2) 0.004(2) -0.011(2)
C24 0.021(3) 0.020(3) 0.024(3) 0.000(2) 0.000(2) -0.007(2)
C11 0.029(3) 0.032(3) 0.022(3) -0.007(2) 0.007(2) -0.001(2)
C25 0.043(4) 0.027(3) 0.021(3) 0.000(2) 0.001(3) -0.009(3)
C26 0.028(3) 0.023(3) 0.035(3) 0.006(2) 0.006(3) -0.001(2)
C10 0.049(4) 0.037(3) 0.033(3) -0.002(3) 0.018(3) 0.016(3)
C28 0.061(4) 0.024(3) 0.036(3) -0.002(2) 0.022(3) 0.000(3)
C27 0.049(4) 0.030(3) 0.051(4) 0.015(3) 0.010(3) -0.008(3)
C15 0.042(4) 0.052(4) 0.041(4) -0.003(3) 0.015(3) 0.014(3)
C14 0.060(5) 0.058(4) 0.035(3) 0.013(3) 0.030(3) 0.022(4)
C29 0.068(5) 0.043(4) 0.057(4) 0.013(3) 0.031(4) 0.029(4)
C30 0.065(5) 0.039(4) 0.102(6) 0.031(4) 0.051(5) 0.009(4)
C12 0.139(9) 0.056(5) 0.052(5) -0.009(4) 0.046(5) 0.037(5)
C13 0.081(6) 0.083(6) 0.047(4) 0.011(4) 0.041(4) -0.002(5)

loop_
_atom_type_symbol
_atom_type_description
_atom_type_scat_dispersion_real
_atom_type_scat_dispersion_imag
_atom_type_scat_source
C C 0.0033 0.0016 'International Tables Vol C Tables 4.2.6.8 and 6.1.1.4'
H H 0.0000 0.0000 'International Tables Vol C Tables 4.2.6.8 and 6.1.1.4'
N N 0.0061 0.0033 'International Tables Vol C Tables 4.2.6.8 and 6.1.1.4'
Ge Ge 0.1547 1.8001 'International Tables Vol C Tables 4.2.6.8 and 6.1.1.4'
Se Se -0.0929 2.2259 'International Tables Vol C Tables 4.2.6.8 and 6.1.1.4'

loop_
_geom_angle_atom_site_label_1
_geom_angle_atom_site_label_2
_geom_angle_atom_site_label_3
_geom_angle
N3 Ge2 N4 84.53(17)
N3 Ge2 Se2 116.32(12)
N4 Ge2 Se2 122.15(12)
N3 Ge2 Se3 111.68(13)
N4 Ge2 Se3 97.82(12)
Se2 Ge2 Se3 118.58(4)
N1 Ge1 N2 83.98(17)
N1 Ge1 Se1 114.96(12)
N2 Ge1 Se1 117.98(12)
N1 Ge1 Se3 99.97(12)
N2 Ge1 Se3 108.55(12)
Se1 Ge1 Se3 123.21(4)
Ge2 Se3 Ge1 104.34(4)
C7 N2 C9 125.6(4)
C7 N2 Ge1 114.1(3)
C9 N2 Ge1 120.2(3)
C16 N3 C23 122.9(4)
C16 N3 Ge2 113.5(3)
C23 N3 Ge2 122.5(3)
N2 C7 C6 121.1(5)
N2 C7 C1 113.7(4)
C6 C7 C1 125.2(5)
C22 N4 C24 121.8(4)
C22 N4 Ge2 113.9(3)
C24 N4 Ge2 124.2(3)
C1 N1 C8 124.4(4)
C1 N1 Ge1 114.5(3)
C8 N1 Ge1 120.1(3)
C16 C17 C18 131.2(5)
C16 C17 H17 114.4
C18 C17 H17 114.4
N4 C22 C21 122.1(4)
N4 C22 C16 113.0(4)
C21 C22 C16 124.7(5)
N3 C16 C17 121.7(5)
N3 C16 C22 113.5(4)
C17 C16 C22 124.6(5)
N1 C1 C2 121.8(5)
N1 C1 C7 112.9(5)
C2 C1 C7 125.3(5)
C7 C6 C5 131.8(5)
C7 C6 H6 114.1
C5 C6 H6 114.1
C1 C2 C3 132.4(5)
C1 C2 H2 113.8
C3 C2 H2 113.8
C19 C20 C21 129.1(5)
C19 C20 H20 115.5
C21 C20 H20 115.5
C20 C21 C22 131.5(5)
C20 C21 H21 114.2
C22 C21 H21 114.2
C20 C19 C18 128.0(5)
C20 C19 H19 116.0
C18 C19 H19 116.0
C19 C18 C17 127.9(5)
C19 C18 H18 116.0
C17 C18 H18 116.0
C5 C4 C3 127.7(5)
C5 C4 H4 116.2
C3 C4 H4 116.2
C4 C5 C6 129.1(5)
C4 C5 H5 115.4
C6 C5 H5 115.4
C4 C3 C2 128.2(6)
C4 C3 H3 115.9
C2 C3 H3 115.9
N2 C9 C11 115.5(4)
N2 C9 H9A 108.4
C11 C9 H9A 108.4
N2 C9 H9B 108.4
C11 C9 H9B 108.4
H9A C9 H9B 107.5
N1 C8 C10 114.0(4)
N1 C8 H8A 108.7
C10 C8 H8A 108.7
N1 C8 H8B 108.7
C10 C8 H8B 108.7
H8A C8 H8B 107.6
N3 C23 C25 115.4(4)
N3 C23 H23A 108.4
C25 C23 H23A 108.4
N3 C23 H23B 108.4
C25 C23 H23B 108.4
H23A C23 H23B 107.5
N4 C24 C26 114.3(4)
N4 C24 H24A 108.7
C26 C24 H24A 108.7
N4 C24 H24B 108.7
C26 C24 H24B 108.7
H24A C24 H24B 107.6
C14 C11 C15 111.3(5)
C14 C11 C9 112.9(5)
C15 C11 C9 108.1(5)
C14 C11 H11 108.1
C15 C11 H11 108.1
C9 C11 H11 108.1
C28 C25 C23 112.4(4)
C28 C25 C27 111.4(5)
C23 C25 C27 107.8(5)
C28 C25 H25 108.4
C23 C25 H25 108.4
C27 C25 H25 108.4
C29 C26 C30 110.6(5)
C29 C26 C24 110.4(5)
C30 C26 C24 108.8(5)
C29 C26 H26 109.0
C30 C26 H26 109.0
C24 C26 H26 109.0
C13 C10 C12 112.0(6)
C13 C10 C8 111.7(5)
C12 C10 C8 107.7(5)
C13 C10 H10 108.5
C12 C10 H10 108.5
C8 C10 H10 108.5
C25 C28 H28A 109.5
C25 C28 H28B 109.5
H28A C28 H28B 109.5
C25 C28 H28C 109.5
H28A C28 H28C 109.5
H28B C28 H28C 109.5
C25 C27 H27A 109.5
C25 C27 H27B 109.5
H27A C27 H27B 109.5
C25 C27 H27C 109.5
H27A C27 H27C 109.5
H27B C27 H27C 109.5
C11 C15 H15A 109.5
C11 C15 H15B 109.5
H15A C15 H15B 109.5
C11 C15 H15C 109.5
H15A C15 H15C 109.5
H15B C15 H15C 109.5
C11 C14 H14A 109.5
C11 C14 H14B 109.5
H14A C14 H14B 109.5
C11 C14 H14C 109.5
H14A C14 H14C 109.5
H14B C14 H14C 109.5
C26 C29 H29A 109.5
C26 C29 H29B 109.5
H29A C29 H29B 109.5
C26 C29 H29C 109.5
H29A C29 H29C 109.5
H29B C29 H29C 109.5
C26 C30 H30A 109.5
C26 C30 H30B 109.5
H30A C30 H30B 109.5
C26 C30 H30C 109.5
H30A C30 H30C 109.5
H30B C30 H30C 109.5
C10 C12 H12A 109.5
C10 C12 H12B 109.5
H12A C12 H12B 109.5
C10 C12 H12C 109.5
H12A C12 H12C 109.5
H12B C12 H12C 109.5
C10 C13 H13A 109.5
C10 C13 H13B 109.5
H13A C13 H13B 109.5
C10 C13 H13C 109.5
H13A C13 H13C 109.5
H13B C13 H13C 109.5

loop_
_geom_bond_atom_site_label_1
_geom_bond_atom_site_label_2
_geom_bond_distance
Ge2 N3 1.888(4)
Ge2 N4 1.897(4)
Ge2 Se2 2.1917(8)
Ge2 Se3 2.2890(11)
Ge1 N1 1.893(4)
Ge1 N2 1.900(4)
Ge1 Se1 2.2019(8)
Ge1 Se3 2.2899(10)
N2 C7 1.337(7)
N2 C9 1.459(6)
N3 C16 1.356(6)
N3 C23 1.451(6)
C7 C6 1.398(7)
C7 C1 1.474(7)
N4 C22 1.358(6)
N4 C24 1.460(6)
N1 C1 1.352(7)
N1 C8 1.471(6)
C17 C16 1.400(7)
C17 C18 1.404(8)
C17 H17 0.9300
C22 C21 1.412(7)
C22 C16 1.462(7)
C1 C2 1.381(7)
C6 C5 1.411(8)
C6 H6 0.9300
C2 C3 1.427(8)
C2 H2 0.9300
C20 C19 1.369(8)
C20 C21 1.372(8)
C20 H20 0.9300
C21 H21 0.9300
C19 C18 1.387(8)
C19 H19 0.9300
C18 H18 0.9300
C4 C5 1.373(8)
C4 C3 1.373(8)
C4 H4 0.9300
C5 H5 0.9300
C3 H3 0.9300
C9 C11 1.531(7)
C9 H9A 0.9700
C9 H9B 0.9700
C8 C10 1.542(7)
C8 H8A 0.9700
C8 H8B 0.9700
C23 C25 1.528(7)
C23 H23A 0.9700
C23 H23B 0.9700
C24 C26 1.541(7)
C24 H24A 0.9700
C24 H24B 0.9700
C11 C14 1.506(8)
C11 C15 1.508(8)
C11 H11 0.9800
C25 C28 1.524(8)
C25 C27 1.532(7)
C25 H25 0.9800
C26 C29 1.515(8)
C26 C30 1.534(8)
C26 H26 0.9800
C10 C13 1.507(10)
C10 C12 1.525(8)
C10 H10 0.9800
C28 H28A 0.9600
C28 H28B 0.9600
C28 H28C 0.9600
C27 H27A 0.9600
C27 H27B 0.9600
C27 H27C 0.9600
C15 H15A 0.9600
C15 H15B 0.9600
C15 H15C 0.9600
C14 H14A 0.9600
C14 H14B 0.9600
C14 H14C 0.9600
C29 H29A 0.9600
C29 H29B 0.9600
C29 H29C 0.9600
C30 H30A 0.9600
C30 H30B 0.9600
C30 H30C 0.9600
C12 H12A 0.9600
C12 H12B 0.9600
C12 H12C 0.9600
C13 H13A 0.9600
C13 H13B 0.9600
C13 H13C 0.9600

loop_
_geom_torsion_atom_site_label_1
_geom_torsion_atom_site_label_2
_geom_torsion_atom_site_label_3
_geom_torsion_atom_site_label_4
_geom_torsion
N3 Ge2 Se3 Ge1 -91.57(13)
N4 Ge2 Se3 Ge1 -178.76(12)
Se2 Ge2 Se3 Ge1 47.88(5)
N1 Ge1 Se3 Ge2 173.59(12)
N2 Ge1 Se3 Ge2 -99.46(13)
Se1 Ge1 Se3 Ge2 44.75(5)
N1 Ge1 N2 C7 -8.6(3)
Se1 Ge1 N2 C7 106.5(3)
Se3 Ge1 N2 C7 -107.2(3)
N1 Ge1 N2 C9 174.4(4)
Se1 Ge1 N2 C9 -70.5(4)
Se3 Ge1 N2 C9 75.9(3)
N4 Ge2 N3 C16 -10.0(3)
Se2 Ge2 N3 C16 113.3(3)
Se3 Ge2 N3 C16 -106.2(3)
N4 Ge2 N3 C23 -178.3(4)
Se2 Ge2 N3 C23 -55.0(4)
Se3 Ge2 N3 C23 85.4(4)
C9 N2 C7 C6 6.9(7)
Ge1 N2 C7 C6 -169.8(4)
C9 N2 C7 C1 -174.3(4)
Ge1 N2 C7 C1 9.0(5)
N3 Ge2 N4 C22 3.6(3)
Se2 Ge2 N4 C22 -114.1(3)
Se3 Ge2 N4 C22 114.8(3)
N3 Ge2 N4 C24 -173.4(4)
Se2 Ge2 N4 C24 68.9(4)
Se3 Ge2 N4 C24 -62.2(4)
N2 Ge1 N1 C1 6.5(3)
Se1 Ge1 N1 C1 -111.7(3)
Se3 Ge1 N1 C1 114.3(3)
N2 Ge1 N1 C8 175.4(4)
Se1 Ge1 N1 C8 57.3(4)
Se3 Ge1 N1 C8 -76.8(3)
C24 N4 C22 C21 5.4(7)
Ge2 N4 C22 C21 -171.7(4)
C24 N4 C22 C16 -180.0(4)
Ge2 N4 C22 C16 2.9(5)
C23 N3 C16 C17 6.5(7)
Ge2 N3 C16 C17 -161.8(4)
C23 N3 C16 C22 -177.7(4)
Ge2 N3 C16 C22 14.0(5)
C18 C17 C16 N3 -173.1(5)
C18 C17 C16 C22 11.7(9)
N4 C22 C16 N3 -11.1(6)
C21 C22 C16 N3 163.4(5)
N4 C22 C16 C17 164.5(5)
C21 C22 C16 C17 -21.0(8)
C8 N1 C1 C2 10.3(7)
Ge1 N1 C1 C2 178.6(4)
C8 N1 C1 C7 -171.6(4)
Ge1 N1 C1 C7 -3.3(5)
N2 C7 C1 N1 -3.8(6)
C6 C7 C1 N1 175.0(5)
N2 C7 C1 C2 174.3(5)
C6 C7 C1 C2 -7.0(8)
N2 C7 C6 C5 179.9(5)
C1 C7 C6 C5 1.3(9)
N1 C1 C2 C3 -174.2(5)
C7 C1 C2 C3 7.9(9)
C19 C20 C21 C22 5.3(11)
N4 C22 C21 C20 -175.5(5)
C16 C22 C21 C20 10.5(9)
C21 C20 C19 C18 -4.2(11)
C20 C19 C18 C17 -7.6(11)
C16 C17 C18 C19 5.7(10)
C3 C4 C5 C6 -2.5(10)
C7 C6 C5 C4 3.4(10)
C5 C4 C3 C2 0.7(10)
C1 C2 C3 C4 -3.6(10)
C7 N2 C9 C11 -103.3(6)
Ge1 N2 C9 C11 73.2(5)
C1 N1 C8 C10 -108.1(6)
Ge1 N1 C8 C10 84.1(5)
C16 N3 C23 C25 67.7(6)
Ge2 N3 C23 C25 -125.0(4)
C22 N4 C24 C26 70.6(6)
Ge2 N4 C24 C26 -112.6(4)
N2 C9 C11 C14 57.4(6)
N2 C9 C11 C15 -179.0(5)
N3 C23 C25 C28 53.2(6)
N3 C23 C25 C27 176.4(5)
N4 C24 C26 C29 68.5(6)
N4 C24 C26 C30 -170.0(5)
N1 C8 C10 C13 58.7(7)
N1 C8 C10 C12 -178.0(6)
